data_4304630
loop_
_publ_author_name
'Huaze Dong'
'Juan Yang'
'Xia Liu'
'Shaohua Gou'

_publ_section_title
;
Anion-Modulated Reversible Conversion of Molecular Assembly between a
Macrocycle and a Linear Chain
;
_journal_name_full 'Inorganic Chemistry'
_journal_page_first 2913
_journal_page_last 2915
_journal_paper_doi 10.1021/ic702157r
_journal_volume 47
_journal_year 2008
_chemical_formula_moiety 'C20 H16 N6 S2 Hg 2(C2 H3 O2)'
_chemical_formula_sum 'C24 H22 Hg N6 O4 S2'
_chemical_formula_weight 723
_chemical_name_systematic
; 
 ? 
;
_space_group_IT_number 14
_symmetry_cell_setting monoclinic
_symmetry_space_group_name_Hall '-P 2ybc'
_symmetry_space_group_name_H-M 'P 1 21/c 1'
_atom_sites_solution_hydrogens geom
_atom_sites_solution_primary direct
_atom_sites_solution_secondary difmap
_audit_creation_method SHELXL-97
_cell_angle_alpha 90.00
_cell_angle_beta 91.988(2)
_cell_angle_gamma 90.00
_cell_formula_units_Z 4
_cell_length_a 15.5371(15)
_cell_length_b 8.4121(8)
_cell_length_c 19.4194(19)
_cell_measurement_reflns_used 1957
_cell_measurement_temperature 291(2)
_cell_measurement_theta_max 20.793
_cell_measurement_theta_min 2.436
_cell_volume 2536.6(4)
_computing_cell_refinement 'SMART (Bruker, 2000)'
_computing_data_collection 'SMART (Bruker, 2000)'
_computing_data_reduction 'SMART (Bruker, 2000)'
_computing_molecular_graphics 'SHELXTL (Bruker, 2000)'
_computing_publication_material 'SHELXTL (Bruker, 2000)'
_computing_structure_refinement 'SHELXTL (Bruker, 2000)'
_computing_structure_solution 'SHELXTL (Bruker, 2000)'
_diffrn_ambient_temperature 291(2)
_diffrn_measured_fraction_theta_full 0.995
_diffrn_measured_fraction_theta_max 0.995
_diffrn_measurement_device_type 'Bruker CCD area detector'
_diffrn_radiation_monochromator graphite
_diffrn_radiation_source 'fine-focus sealed tube'
_diffrn_radiation_type MoK\a
_diffrn_radiation_wavelength 0.71073
_diffrn_reflns_av_R_equivalents 0.0667
_diffrn_reflns_av_sigmaI/netI 0.1104
_diffrn_reflns_limit_h_max 19
_diffrn_reflns_limit_h_min -10
_diffrn_reflns_limit_k_max 10
_diffrn_reflns_limit_k_min -10
_diffrn_reflns_limit_l_max 23
_diffrn_reflns_limit_l_min -24
_diffrn_reflns_number 14244
_diffrn_reflns_theta_full 27.00
_diffrn_reflns_theta_max 27.00
_diffrn_reflns_theta_min 2.10
_exptl_absorpt_coefficient_mu 6.276
_exptl_absorpt_correction_T_max 0.605
_exptl_absorpt_correction_T_min 0.428
_exptl_absorpt_correction_type multi-scan
_exptl_crystal_colour colorless
_exptl_crystal_density_diffrn 1.894
_exptl_crystal_density_method 'not measured'
_exptl_crystal_description block
_exptl_crystal_F_000 1408
_exptl_crystal_size_max 0.2
_exptl_crystal_size_mid 0.1
_exptl_crystal_size_min 0.08
_refine_diff_density_max 1.390
_refine_diff_density_min -1.198
_refine_diff_density_rms 0.141
_refine_ls_extinction_method none
_refine_ls_goodness_of_fit_ref 0.878
_refine_ls_hydrogen_treatment constr
_refine_ls_matrix_type full
_refine_ls_number_parameters 336
_refine_ls_number_reflns 5504
_refine_ls_number_restraints 0
_refine_ls_restrained_S_all 0.878
_refine_ls_R_factor_all 0.0838
_refine_ls_R_factor_gt 0.0500
_refine_ls_shift/su_max 0.001
_refine_ls_shift/su_mean 0.000
_refine_ls_structure_factor_coef Fsqd
_refine_ls_weighting_details 'calc w=1/[\s^2^(Fo^2^)+(0.0119P)^2^+0.0000P] where P=(Fo^2^+2Fc^2^)/3'
_refine_ls_weighting_scheme calc
_refine_ls_wR_factor_gt 0.0701
_refine_ls_wR_factor_ref 0.0778
_reflns_number_gt 3743
_reflns_number_total 5504
_reflns_threshold_expression >2sigma(I)
_cod_data_source_file ic702157r-file002_2.cif
_cod_data_source_block 1
_cod_original_sg_symbol_Hall 'P 21ybc'
_cod_original_sg_symbol_H-M 'P 21/c'
_cod_database_code 4304630

loop_
_symmetry_equiv_pos_as_xyz
'x, y, z'
'-x, y+1/2, -z+1/2'
'-x, -y, -z'
'x, -y-1/2, z-1/2'

loop_
_atom_site_label
_atom_site_type_symbol
_atom_site_fract_x
_atom_site_fract_y
_atom_site_fract_z
_atom_site_U_iso_or_equiv
_atom_site_adp_type
_atom_site_occupancy
_atom_site_symmetry_multiplicity
_atom_site_calc_flag
_atom_site_refinement_flags
_atom_site_disorder_assembly
_atom_site_disorder_group
Hg1 Hg 0.25171(2) 0.53322(4) 0.260111(13) 0.03618(10) Uani 1 1 d . . .
S1 S 0.35769(12) 0.4934(2) -0.12317(9) 0.0440(6) Uani 1 1 d . . .
S2 S 0.14320(13) 0.4311(3) -0.10326(9) 0.0471(6) Uani 1 1 d . . .
N1 N 0.4053(3) 0.3870(7) 0.0031(3) 0.0309(14) Uani 1 1 d . . .
N2 N 0.4840(4) 0.3064(8) -0.0945(3) 0.0392(17) Uani 1 1 d . . .
N3 N 0.3611(4) 0.3930(7) 0.2119(3) 0.0316(15) Uani 1 1 d . . .
N4 N 0.0814(4) 0.3514(7) 0.0169(3) 0.0356(16) Uani 1 1 d . . .
N5 N 0.0019(4) 0.2750(8) -0.0847(3) 0.0465(18) Uani 1 1 d . . .
N6 N 0.1289(4) 0.3989(7) 0.2228(3) 0.0325(15) Uani 1 1 d . . .
O1 O 0.1918(3) 0.5153(6) 0.3737(2) 0.0512(16) Uani 1 1 d . . .
O2 O 0.3321(3) 0.4907(6) 0.3765(3) 0.0554(16) Uani 1 1 d . . .
O3 O 0.2475(4) 0.7921(7) 0.2595(3) 0.0717(19) Uani 1 1 d . . .
O4 O 0.2458(5) 0.7384(8) 0.1516(3) 0.088(2) Uani 1 1 d . . .
C1 C 0.2615(5) 0.4925(7) 0.4057(4) 0.0317(18) Uani 1 1 d . . .
C2 C 0.2613(5) 0.4663(9) 0.4814(3) 0.050(2) Uani 1 1 d . . .
H2A H 0.2486 0.5644 0.5041 0.075 Uiso 1 1 calc R . .
H2B H 0.3169 0.4288 0.4973 0.075 Uiso 1 1 calc R . .
H2C H 0.2184 0.3886 0.4918 0.075 Uiso 1 1 calc R . .
C3 C 0.2456(6) 0.8323(11) 0.1986(5) 0.050(2) Uani 1 1 d . . .
C4 C 0.2395(7) 1.0071(10) 0.1835(5) 0.092(4) Uani 1 1 d . . .
H4A H 0.2950 1.0464 0.1715 0.138 Uiso 1 1 calc R . .
H4B H 0.2205 1.0622 0.2235 0.138 Uiso 1 1 calc R . .
H4C H 0.1990 1.0245 0.1457 0.138 Uiso 1 1 calc R . .
C5 C 0.4208(5) 0.3851(9) -0.0634(4) 0.0367(19) Uani 1 1 d . . .
C6 C 0.5328(5) 0.2173(9) -0.0529(4) 0.041(2) Uani 1 1 d . . .
H6 H 0.5777 0.1605 -0.0717 0.049 Uiso 1 1 calc R . .
C7 C 0.5211(5) 0.2039(8) 0.0170(4) 0.0363(19) Uani 1 1 d . . .
H7 H 0.5551 0.1368 0.0445 0.044 Uiso 1 1 calc R . .
C8 C 0.4563(5) 0.2947(8) 0.0442(4) 0.0294(18) Uani 1 1 d . . .
C9 C 0.4400(5) 0.2953(8) 0.1184(3) 0.0319(18) Uani 1 1 d . . .
C10 C 0.4908(5) 0.2062(9) 0.1647(4) 0.049(2) Uani 1 1 d . . .
H10 H 0.5347 0.1419 0.1491 0.058 Uiso 1 1 calc R . .
C11 C 0.4750(5) 0.2149(9) 0.2331(4) 0.051(2) Uani 1 1 d . . .
H11 H 0.5086 0.1561 0.2645 0.061 Uiso 1 1 calc R . .
C12 C 0.4115(5) 0.3075(9) 0.2559(4) 0.042(2) Uani 1 1 d . . .
H12 H 0.4023 0.3127 0.3029 0.051 Uiso 1 1 calc R . .
C13 C 0.3763(4) 0.3894(8) 0.1451(3) 0.0278(17) Uani 1 1 d . . .
H13 H 0.3429 0.4524 0.1153 0.033 Uiso 1 1 calc R . .
C14 C 0.2879(4) 0.6020(8) -0.0697(4) 0.0374(19) Uani 1 1 d . . .
H14A H 0.3225 0.6510 -0.0330 0.045 Uiso 1 1 calc R . .
H14B H 0.2617 0.6869 -0.0969 0.045 Uiso 1 1 calc R . .
C15 C 0.2172(4) 0.5084(8) -0.0376(3) 0.040(2) Uani 1 1 d . . .
H15A H 0.1863 0.5762 -0.0065 0.048 Uiso 1 1 calc R . .
H15B H 0.2420 0.4210 -0.0110 0.048 Uiso 1 1 calc R . .
C16 C 0.0677(5) 0.3421(8) -0.0497(4) 0.0339(19) Uani 1 1 d . . .
C17 C -0.0554(5) 0.2055(10) -0.0438(4) 0.051(2) Uani 1 1 d . . .
H17 H -0.1031 0.1558 -0.0646 0.061 Uiso 1 1 calc R . .
C18 C -0.0476(5) 0.2039(9) 0.0266(4) 0.044(2) Uani 1 1 d . . .
H18 H -0.0878 0.1534 0.0534 0.053 Uiso 1 1 calc R . .
C19 C 0.0233(5) 0.2813(9) 0.0559(3) 0.0334(19) Uani 1 1 d . . .
C20 C 0.0398(5) 0.2955(9) 0.1308(4) 0.0353(19) Uani 1 1 d . . .
C21 C -0.0159(5) 0.2377(9) 0.1784(4) 0.047(2) Uani 1 1 d . . .
H21 H -0.0655 0.1846 0.1634 0.056 Uiso 1 1 calc R . .
C22 C 0.0008(5) 0.2571(9) 0.2474(4) 0.050(2) Uani 1 1 d . . .
H22 H -0.0367 0.2178 0.2797 0.060 Uiso 1 1 calc R . .
C23 C 0.0748(5) 0.3366(9) 0.2677(4) 0.041(2) Uani 1 1 d . . .
H23 H 0.0878 0.3475 0.3146 0.049 Uiso 1 1 calc R . .
C24 C 0.1103(4) 0.3764(8) 0.1558(3) 0.0320(18) Uani 1 1 d . . .
H24 H 0.1477 0.4186 0.1242 0.038 Uiso 1 1 calc R . .

loop_
_atom_site_aniso_label
_atom_site_aniso_U_11
_atom_site_aniso_U_22
_atom_site_aniso_U_33
_atom_site_aniso_U_23
_atom_site_aniso_U_13
_atom_site_aniso_U_12
Hg1 0.03737(19) 0.04251(18) 0.02862(16) -0.00441(15) 0.00085(12) 0.00162(18)
S1 0.0381(13) 0.0632(16) 0.0307(10) 0.0050(10) 0.0016(8) -0.0009(11)
S2 0.0379(13) 0.0709(17) 0.0329(11) -0.0026(10) 0.0057(9) -0.0118(11)
N1 0.027(4) 0.041(4) 0.026(3) 0.003(3) 0.005(3) -0.003(3)
N2 0.034(4) 0.060(5) 0.024(4) -0.010(3) 0.004(3) -0.001(4)
N3 0.032(4) 0.033(4) 0.030(4) -0.006(3) 0.001(3) 0.004(3)
N4 0.035(4) 0.046(4) 0.025(4) -0.003(3) 0.001(3) -0.008(3)
N5 0.029(4) 0.079(5) 0.031(4) -0.011(3) 0.004(3) -0.009(4)
N6 0.031(4) 0.044(4) 0.022(3) 0.001(3) -0.003(3) -0.001(3)
O1 0.047(4) 0.058(4) 0.047(3) -0.005(3) -0.015(3) 0.003(3)
O2 0.052(4) 0.065(4) 0.051(4) -0.004(3) 0.021(3) 0.001(3)
O3 0.100(5) 0.056(4) 0.058(4) -0.004(3) -0.008(4) 0.002(4)
O4 0.126(7) 0.068(5) 0.070(5) -0.005(4) -0.010(4) 0.005(4)
C1 0.051(6) 0.012(4) 0.032(4) -0.008(3) 0.006(4) -0.003(4)
C2 0.056(6) 0.054(5) 0.039(5) 0.003(4) 0.001(4) -0.001(5)
C3 0.050(6) 0.045(6) 0.055(6) -0.002(5) -0.008(5) 0.001(5)
C4 0.140(11) 0.059(8) 0.074(7) 0.005(5) -0.019(7) -0.004(7)
C5 0.035(5) 0.041(5) 0.034(5) -0.008(4) -0.001(4) -0.007(4)
C6 0.035(5) 0.051(6) 0.038(5) -0.014(4) 0.002(4) 0.003(4)
C7 0.035(5) 0.038(5) 0.036(5) -0.003(4) -0.002(4) 0.001(4)
C8 0.023(4) 0.025(4) 0.041(5) -0.006(3) 0.003(3) -0.004(4)
C9 0.028(5) 0.041(5) 0.027(4) 0.002(3) 0.006(3) 0.002(4)
C10 0.044(6) 0.068(6) 0.035(5) 0.009(4) 0.011(4) 0.024(5)
C11 0.049(6) 0.065(6) 0.038(5) 0.011(4) 0.002(4) 0.026(5)
C12 0.050(6) 0.050(6) 0.027(4) 0.010(4) 0.011(4) 0.002(5)
C13 0.027(4) 0.035(5) 0.022(4) 0.003(3) -0.001(3) 0.001(4)
C14 0.030(5) 0.036(5) 0.046(5) 0.003(4) -0.005(4) 0.005(4)
C15 0.036(5) 0.046(6) 0.038(4) 0.003(4) 0.001(3) -0.004(4)
C16 0.029(5) 0.042(5) 0.032(4) -0.003(4) 0.006(3) 0.000(4)
C17 0.029(5) 0.075(7) 0.050(6) -0.013(5) -0.001(4) -0.022(5)
C18 0.034(5) 0.062(6) 0.037(5) -0.004(4) 0.004(4) -0.017(4)
C19 0.034(5) 0.042(5) 0.025(4) -0.001(3) 0.005(3) -0.002(4)
C20 0.035(5) 0.042(5) 0.029(4) 0.002(4) 0.003(3) -0.007(4)
C21 0.032(5) 0.074(7) 0.034(5) 0.003(4) -0.002(4) -0.019(4)
C22 0.038(5) 0.077(7) 0.035(5) 0.007(4) 0.002(4) -0.024(5)
C23 0.051(6) 0.051(6) 0.021(4) 0.005(4) 0.003(4) -0.009(5)
C24 0.027(5) 0.040(5) 0.029(4) 0.001(3) 0.007(3) 0.003(4)

loop_
_atom_type_symbol
_atom_type_description
_atom_type_scat_dispersion_real
_atom_type_scat_dispersion_imag
_atom_type_scat_source
C C 0.0033 0.0016 'International Tables Vol C Tables 4.2.6.8 and 6.1.1.4'
H H 0.0000 0.0000 'International Tables Vol C Tables 4.2.6.8 and 6.1.1.4'
N N 0.0061 0.0033 'International Tables Vol C Tables 4.2.6.8 and 6.1.1.4'
O O 0.0106 0.0060 'International Tables Vol C Tables 4.2.6.8 and 6.1.1.4'
S S 0.1246 0.1234 'International Tables Vol C Tables 4.2.6.8 and 6.1.1.4'
Hg Hg -2.3894 9.2266 'International Tables Vol C Tables 4.2.6.8 and 6.1.1.4'

loop_
_geom_angle_atom_site_label_1
_geom_angle_atom_site_label_2
_geom_angle_atom_site_label_3
_geom_angle
_geom_angle_site_symmetry_1
_geom_angle_site_symmetry_3
_geom_angle_publ_flag
O3 Hg1 N3 122.3(2) . . ?
O3 Hg1 N6 117.6(2) . . ?
N3 Hg1 N6 103.61(19) . . ?
O3 Hg1 O1 93.1(2) . . ?
N3 Hg1 O1 130.65(19) . . ?
N6 Hg1 O1 85.20(18) . . ?
C5 S1 C14 102.7(3) . . ?
C16 S2 C15 99.0(3) . . ?
C5 N1 C8 116.6(6) . . ?
C6 N2 C5 114.6(6) . . ?
C13 N3 C12 119.2(6) . . ?
C13 N3 Hg1 124.8(4) . . ?
C12 N3 Hg1 116.0(5) . . ?
C16 N4 C19 116.4(6) . . ?
C16 N5 C17 113.3(6) . . ?
C24 N6 C23 117.4(6) . . ?
C24 N6 Hg1 121.5(5) . . ?
C23 N6 Hg1 121.1(5) . . ?
C1 O1 Hg1 96.3(5) . . ?
C3 O3 Hg1 106.2(5) . . ?
O1 C1 O2 122.3(7) . . ?
O1 C1 C2 119.1(7) . . ?
O2 C1 C2 118.5(7) . . ?
C1 C2 H2A 109.5 . . ?
C1 C2 H2B 109.5 . . ?
H2A C2 H2B 109.5 . . ?
C1 C2 H2C 109.5 . . ?
H2A C2 H2C 109.5 . . ?
H2B C2 H2C 109.5 . . ?
O4 C3 O3 123.1(9) . . ?
O4 C3 C4 119.7(9) . . ?
O3 C3 C4 117.2(8) . . ?
C3 C4 H4A 109.5 . . ?
C3 C4 H4B 109.5 . . ?
H4A C4 H4B 109.5 . . ?
C3 C4 H4C 109.5 . . ?
H4A C4 H4C 109.5 . . ?
H4B C4 H4C 109.5 . . ?
N1 C5 N2 127.2(7) . . ?
N1 C5 S1 121.7(6) . . ?
N2 C5 S1 111.1(6) . . ?
N2 C6 C7 123.7(7) . . ?
N2 C6 H6 118.1 . . ?
C7 C6 H6 118.1 . . ?
C6 C7 C8 117.0(7) . . ?
C6 C7 H7 121.5 . . ?
C8 C7 H7 121.5 . . ?
N1 C8 C7 120.8(7) . . ?
N1 C8 C9 117.3(6) . . ?
C7 C8 C9 121.9(7) . . ?
C13 C9 C10 117.5(7) . . ?
C13 C9 C8 121.3(6) . . ?
C10 C9 C8 121.1(7) . . ?
C11 C10 C9 118.9(7) . . ?
C11 C10 H10 120.5 . . ?
C9 C10 H10 120.5 . . ?
C12 C11 C10 120.7(7) . . ?
C12 C11 H11 119.6 . . ?
C10 C11 H11 119.6 . . ?
C11 C12 N3 121.2(7) . . ?
C11 C12 H12 119.4 . . ?
N3 C12 H12 119.4 . . ?
N3 C13 C9 122.3(6) . . ?
N3 C13 H13 118.8 . . ?
C9 C13 H13 118.8 . . ?
C15 C14 S1 116.2(5) . . ?
C15 C14 H14A 108.2 . . ?
S1 C14 H14A 108.2 . . ?
C15 C14 H14B 108.2 . . ?
S1 C14 H14B 108.2 . . ?
H14A C14 H14B 107.4 . . ?
C14 C15 S2 110.6(5) . . ?
C14 C15 H15A 109.5 . . ?
S2 C15 H15A 109.5 . . ?
C14 C15 H15B 109.5 . . ?
S2 C15 H15B 109.5 . . ?
H15A C15 H15B 108.1 . . ?
N4 C16 N5 128.8(7) . . ?
N4 C16 S2 118.1(5) . . ?
N5 C16 S2 113.2(5) . . ?
N5 C17 C18 123.7(7) . . ?
N5 C17 H17 118.1 . . ?
C18 C17 H17 118.1 . . ?
C17 C18 C19 116.6(7) . . ?
C17 C18 H18 121.7 . . ?
C19 C18 H18 121.7 . . ?
N4 C19 C18 121.2(6) . . ?
N4 C19 C20 115.3(6) . . ?
C18 C19 C20 123.6(7) . . ?
C24 C20 C21 116.9(7) . . ?
C24 C20 C19 120.1(7) . . ?
C21 C20 C19 122.9(7) . . ?
C22 C21 C20 121.0(7) . . ?
C22 C21 H21 119.5 . . ?
C20 C21 H21 119.5 . . ?
C21 C22 C23 117.8(7) . . ?
C21 C22 H22 121.1 . . ?
C23 C22 H22 121.1 . . ?
N6 C23 C22 122.7(7) . . ?
N6 C23 H23 118.6 . . ?
C22 C23 H23 118.6 . . ?
N6 C24 C20 124.1(7) . . ?
N6 C24 H24 117.9 . . ?
C20 C24 H24 117.9 . . ?

loop_
_geom_bond_atom_site_label_1
_geom_bond_atom_site_label_2
_geom_bond_distance
_geom_bond_site_symmetry_2
_geom_bond_publ_flag
Hg1 O3 2.179(6) . ?
Hg1 N3 2.295(6) . ?
Hg1 N6 2.313(5) . ?
Hg1 O1 2.428(5) . ?
S1 C5 1.749(7) . ?
S1 C14 1.779(7) . ?
S2 C16 1.761(7) . ?
S2 C15 1.808(6) . ?
N1 C5 1.322(8) . ?
N1 C8 1.350(8) . ?
N2 C6 1.323(8) . ?
N2 C5 1.346(9) . ?
N3 C13 1.326(7) . ?
N3 C12 1.348(8) . ?
N4 C16 1.307(8) . ?
N4 C19 1.335(8) . ?
N5 C16 1.333(8) . ?
N5 C17 1.347(9) . ?
N6 C24 1.336(7) . ?
N6 C23 1.340(8) . ?
O1 C1 1.245(8) . ?
O2 C1 1.253(8) . ?
O3 C3 1.230(9) . ?
O4 C3 1.206(9) . ?
C1 C2 1.487(9) . ?
C2 H2A 0.9600 . ?
C2 H2B 0.9600 . ?
C2 H2C 0.9600 . ?
C3 C4 1.502(11) . ?
C4 H4A 0.9600 . ?
C4 H4B 0.9600 . ?
C4 H4C 0.9600 . ?
C6 C7 1.379(9) . ?
C6 H6 0.9300 . ?
C7 C8 1.382(9) . ?
C7 H7 0.9300 . ?
C8 C9 1.473(9) . ?
C9 C13 1.383(9) . ?
C9 C10 1.393(9) . ?
C10 C11 1.362(9) . ?
C10 H10 0.9300 . ?
C11 C12 1.343(10) . ?
C11 H11 0.9300 . ?
C12 H12 0.9300 . ?
C13 H13 0.9300 . ?
C14 C15 1.504(9) . ?
C14 H14A 0.9700 . ?
C14 H14B 0.9700 . ?
C15 H15A 0.9700 . ?
C15 H15B 0.9700 . ?
C17 C18 1.368(9) . ?
C17 H17 0.9300 . ?
C18 C19 1.386(9) . ?
C18 H18 0.9300 . ?
C19 C20 1.472(9) . ?
C20 C24 1.365(9) . ?
C20 C21 1.376(10) . ?
C21 C22 1.366(9) . ?
C21 H21 0.9300 . ?
C22 C23 1.376(9) . ?
C22 H22 0.9300 . ?
C23 H23 0.9300 . ?
C24 H24 0.9300 . ?
